data_1555516
loop_
_publ_author_name
'Kotha, Sambasivarao'
'Aswar, Vikas R.'

_publ_section_title
;
 Target Specific Tactics in Olefin Metathesis: Synthetic Approach to
 cis-syn-cis-Triquinanes and -Propellanes.
;
_journal_issue 8
_journal_name_full 'Organic letters'
_journal_page_first 1808
_journal_page_last 1811
_journal_paper_doi 10.1021/acs.orglett.6b00537
_journal_volume 18
_journal_year 2016
_chemical_formula_moiety 'C19 H17 N O2'
_chemical_formula_sum 'C19 H17 N O2'
_chemical_formula_weight 291.35
_space_group_IT_number 2
_space_group_name_Hall '-P 1'
_space_group_name_H-M_alt 'P -1'
_symmetry_cell_setting triclinic
_symmetry_Int_Tables_number 2
_symmetry_space_group_name_Hall '-P 1'
_symmetry_space_group_name_H-M 'P -1'
_atom_sites_solution_hydrogens geom
_atom_sites_solution_primary direct
_atom_sites_solution_secondary difmap
_cell_angle_alpha 90.785(9)
_cell_angle_beta 100.066(12)
_cell_angle_gamma 104.431(12)
_cell_formula_units_Z 2
_cell_length_a 8.206(7)
_cell_length_b 8.581(7)
_cell_length_c 10.584(9)
_cell_measurement_reflns_used 2208
_cell_measurement_temperature 150
_cell_measurement_theta_max 29.20
_cell_measurement_theta_min 3.00
_cell_volume 709.4(10)
_computing_cell_refinement 'CrystalClear-SM Expert 2.1 b28'
_computing_data_collection 'CrystalClear-SM Expert 2.1 b28 (Rigaku, 2013)'
_computing_data_reduction 'CrystalClear-SM Expert 2.1 b28'
_computing_molecular_graphics 'CrystalStructure 4.0'
_computing_publication_material 'CrystalStructure 4.0 (Rigaku, 2010)'
_computing_structure_refinement 'SHELXL97 (Sheldrick, 2008)'
_computing_structure_solution 'SHELXS97 (Sheldrick, 2008)'
_diffrn_ambient_temperature 150
_diffrn_detector_area_resol_mean 7.111
_diffrn_measured_fraction_theta_full 0.991
_diffrn_measured_fraction_theta_max 0.991
_diffrn_measurement_device_type 'Rigaku Saturn724'
_diffrn_measurement_method \w
_diffrn_radiation_type 'Mo K\a'
_diffrn_radiation_wavelength 0.71070
_diffrn_reflns_av_R_equivalents 0.0795
_diffrn_reflns_limit_h_max 11
_diffrn_reflns_limit_h_min -11
_diffrn_reflns_limit_k_max 11
_diffrn_reflns_limit_k_min -11
_diffrn_reflns_limit_l_max 11
_diffrn_reflns_limit_l_min -14
_diffrn_reflns_number 9095
_diffrn_reflns_theta_full 29.16
_diffrn_reflns_theta_max 29.16
_diffrn_standards_number 0
_exptl_absorpt_coefficient_mu 0.088
_exptl_absorpt_correction_T_max 0.991
_exptl_absorpt_correction_T_min 0.988
_exptl_absorpt_correction_type numerical
_exptl_absorpt_process_details 'NUMABS (Rigaku, 1999)'
_exptl_crystal_colour colorless
_exptl_crystal_density_diffrn 1.364
_exptl_crystal_density_method 'not measured'
_exptl_crystal_description prism
_exptl_crystal_F_000 308.00
_exptl_crystal_size_max 0.170
_exptl_crystal_size_mid 0.160
_exptl_crystal_size_min 0.100
_refine_diff_density_max 0.250
_refine_diff_density_min -0.410
_refine_ls_extinction_method none
_refine_ls_goodness_of_fit_ref 1.049
_refine_ls_hydrogen_treatment constr
_refine_ls_number_parameters 199
_refine_ls_number_reflns 3809
_refine_ls_number_restraints 0
_refine_ls_R_factor_gt 0.0726
_refine_ls_shift/su_max 0.036
_refine_ls_structure_factor_coef Fsqd
_refine_ls_weighting_details 'w = 1/[\s^2^(Fo^2^)+(0.0682P)^2^+0.0000P] where P=(Fo^2^+2Fc^2^)/3'
_refine_ls_weighting_scheme calc
_refine_ls_wR_factor_ref 0.1904
_reflns_number_gt 2339
_reflns_number_total 3809
_reflns_threshold_expression F^2^>2.0\s(F^2^)
_cod_data_source_file ol6b00537_si_002.cif
_cod_data_source_block SRK-VRA-PROPLN-1
_cod_original_cell_volume 709.4(11)
_cod_database_code 1555516

loop_
_symmetry_equiv_pos_site_id
_symmetry_equiv_pos_as_xyz
1 +X,+Y,+Z
2 -X,-Y,-Z

loop_
_atom_site_label
_atom_site_type_symbol
_atom_site_fract_x
_atom_site_fract_y
_atom_site_fract_z
_atom_site_U_iso_or_equiv
_atom_site_adp_type
_atom_site_occupancy
_atom_site_symmetry_multiplicity
_atom_site_calc_flag
_atom_site_refinement_flags
O1 O 0.3554(2) 0.99602(18) 0.71346(16) 0.0304(4) Uani 1.0 2 d .
O2 O -0.0803(2) 0.58354(19) 0.79052(16) 0.0338(5) Uani 1.0 2 d .
N6 N 0.1141(3) 0.8131(2) 0.74907(18) 0.0240(5) Uani 1.0 2 d .
C3 C 0.2849(3) 0.8600(3) 0.7369(2) 0.0237(5) Uani 1.0 2 d .
C4 C 0.3637(3) 0.7185(3) 0.7573(2) 0.0218(5) Uani 1.0 2 d .
C5 C 0.4009(3) 0.6579(3) 0.6272(2) 0.0254(5) Uani 1.0 2 d .
C7 C 0.0638(3) 0.6511(3) 0.7766(2) 0.0242(5) Uani 1.0 2 d .
C8 C 0.0008(3) 0.9180(3) 0.7333(3) 0.0252(5) Uani 1.0 2 d .
C9 C 0.5202(3) 0.7676(3) 0.8679(2) 0.0275(6) Uani 1.0 2 d .
C10 C 0.1862(3) 0.4549(3) 0.6674(2) 0.0257(5) Uani 1.0 2 d .
C11 C 0.4733(3) 0.5136(3) 0.6584(3) 0.0282(6) Uani 1.0 2 d .
C12 C 0.2483(3) 0.5105(3) 0.9186(2) 0.0268(5) Uani 1.0 2 d .
C13 C -0.0971(3) 1.1307(3) 0.8192(3) 0.0352(6) Uani 1.0 2 d .
C14 C 0.2153(3) 0.5775(3) 0.7851(2) 0.0219(5) Uani 1.0 2 d .
C15 C 0.0128(3) 1.0299(3) 0.8319(3) 0.0307(6) Uani 1.0 2 d .
C16 C -0.2156(3) 1.1200(3) 0.7069(3) 0.0355(6) Uani 1.0 2 d .
C17 C -0.1172(3) 0.9061(3) 0.6212(3) 0.0310(6) Uani 1.0 2 d .
C18 C 0.2180(3) 0.5701(3) 0.5591(2) 0.0262(5) Uani 1.0 2 d .
C19 C 0.3453(3) 0.3922(3) 0.6814(3) 0.0297(6) Uani 1.0 2 d .
C20 C 0.3391(3) 0.6433(3) 1.0195(3) 0.0297(6) Uani 1.0 2 d .
C21 C -0.2264(3) 1.0083(3) 0.6086(3) 0.0348(6) Uani 1.0 2 d .
C22 C 0.4648(3) 0.7634(3) 0.9950(3) 0.0306(6) Uani 1.0 2 d .
H5 H 0.4673 0.7419 0.5781 0.0325 Uani 1.0 2 calc R
H9A H 0.5943 0.6929 0.8652 0.0353 Uani 1.0 2 calc R
H9B H 0.5879 0.8777 0.8567 0.0353 Uani 1.0 2 calc R
H10 H 0.0746 0.3710 0.6515 0.0330 Uani 1.0 2 calc R
H11 H 0.5886 0.5100 0.6611 0.0360 Uani 1.0 2 calc R
H12A H 0.1379 0.4527 0.9412 0.0342 Uani 1.0 2 calc R
H12B H 0.3187 0.4325 0.9163 0.0342 Uani 1.0 2 calc R
H13 H -0.0910 1.2066 0.8872 0.0450 Uani 1.0 2 calc R
H15 H 0.0959 1.0378 0.9081 0.0393 Uani 1.0 2 calc R
H16 H -0.2899 1.1898 0.6973 0.0454 Uani 1.0 2 calc R
H17 H -0.1239 0.8295 0.5537 0.0397 Uani 1.0 2 calc R
H18A H 0.1394 0.6417 0.5470 0.0336 Uani 1.0 2 calc R
H18B H 0.2155 0.5135 0.4764 0.0336 Uani 1.0 2 calc R
H19 H 0.3529 0.2867 0.7024 0.0379 Uani 1.0 2 calc R
H20 H 0.3063 0.6414 1.1014 0.0378 Uani 1.0 2 calc R
H21 H -0.3086 1.0011 0.5320 0.0446 Uani 1.0 2 calc R
H22 H 0.5200 0.8475 1.0591 0.0390 Uani 1.0 2 calc R

loop_
_atom_site_aniso_label
_atom_site_aniso_U_11
_atom_site_aniso_U_22
_atom_site_aniso_U_33
_atom_site_aniso_U_12
_atom_site_aniso_U_13
_atom_site_aniso_U_23
O1 0.0271(9) 0.0184(8) 0.0440(11) 0.0030(7) 0.0058(8) 0.0022(7)
O2 0.0237(9) 0.0301(9) 0.0501(11) 0.0069(7) 0.0129(8) 0.0093(8)
N6 0.0226(10) 0.0173(9) 0.0338(11) 0.0073(8) 0.0067(8) 0.0024(8)
C3 0.0233(12) 0.0196(10) 0.0267(12) 0.0041(9) 0.0029(9) -0.0012(9)
C4 0.0194(11) 0.0186(10) 0.0280(12) 0.0058(9) 0.0048(9) 0.0004(9)
C5 0.0243(12) 0.0214(11) 0.0319(13) 0.0060(9) 0.0082(10) 0.0008(9)
C7 0.0237(12) 0.0216(11) 0.0272(13) 0.0067(9) 0.0038(10) 0.0004(9)
C8 0.0214(11) 0.0211(11) 0.0360(14) 0.0089(9) 0.0082(10) 0.0037(9)
C9 0.0229(12) 0.0235(11) 0.0338(14) 0.0057(9) -0.0001(10) -0.0015(10)
C10 0.0242(12) 0.0209(11) 0.0299(13) 0.0040(9) 0.0017(10) -0.0014(9)
C11 0.0280(12) 0.0290(12) 0.0309(13) 0.0124(10) 0.0072(10) -0.0033(10)
C12 0.0265(12) 0.0247(12) 0.0313(13) 0.0089(10) 0.0076(10) 0.0048(10)
C13 0.0313(13) 0.0247(12) 0.0525(17) 0.0095(10) 0.0130(12) -0.0044(11)
C14 0.0210(11) 0.0165(10) 0.0279(12) 0.0048(8) 0.0040(9) 0.0001(9)
C15 0.0270(13) 0.0281(12) 0.0369(14) 0.0077(10) 0.0053(10) -0.0017(10)
C16 0.0272(13) 0.0268(12) 0.0584(18) 0.0123(10) 0.0148(12) 0.0107(12)
C17 0.0304(13) 0.0301(13) 0.0337(14) 0.0111(11) 0.0045(11) -0.0006(10)
C18 0.0296(13) 0.0239(11) 0.0254(13) 0.0078(10) 0.0044(10) -0.0014(9)
C19 0.0377(14) 0.0223(11) 0.0320(13) 0.0137(10) 0.0060(11) -0.0019(10)
C20 0.0353(14) 0.0322(13) 0.0262(13) 0.0171(11) 0.0056(10) 0.0018(10)
C21 0.0249(13) 0.0358(14) 0.0440(16) 0.0100(11) 0.0035(11) 0.0124(12)
C22 0.0315(13) 0.0291(13) 0.0308(13) 0.0118(11) -0.0009(11) -0.0026(10)
H5 0.0304 0.0304 0.0304 0.0000 0.0000 0.0000
H9A 0.0330 0.0330 0.0330 0.0000 0.0000 0.0000
H9B 0.0330 0.0330 0.0330 0.0000 0.0000 0.0000
H10 0.0309 0.0309 0.0309 0.0000 0.0000 0.0000
H11 0.0337 0.0337 0.0337 0.0000 0.0000 0.0000
H12A 0.0319 0.0319 0.0319 0.0000 0.0000 0.0000
H12B 0.0319 0.0319 0.0319 0.0000 0.0000 0.0000
H13 0.0421 0.0421 0.0421 0.0000 0.0000 0.0000
H15 0.0367 0.0367 0.0367 0.0000 0.0000 0.0000
H16 0.0425 0.0425 0.0425 0.0000 0.0000 0.0000
H17 0.0372 0.0372 0.0372 0.0000 0.0000 0.0000
H18A 0.0314 0.0314 0.0314 0.0000 0.0000 0.0000
H18B 0.0314 0.0314 0.0314 0.0000 0.0000 0.0000
H19 0.0354 0.0354 0.0354 0.0000 0.0000 0.0000
H20 0.0354 0.0354 0.0354 0.0000 0.0000 0.0000
H21 0.0417 0.0417 0.0417 0.0000 0.0000 0.0000
H22 0.0365 0.0365 0.0365 0.0000 0.0000 0.0000

loop_
_atom_type_symbol
_atom_type_description
_atom_type_scat_dispersion_real
_atom_type_scat_dispersion_imag
_atom_type_scat_source
C C 0.0033 0.0016
;
International Tables for Crystallography
(1992, Vol. C, Tables 4.2.6.8 and 6.1.1.4)
;
H H 0.0000 0.0000
;
International Tables for Crystallography
(1992, Vol. C, Table 6.1.1.4)
;
N N 0.0061 0.0033
;
International Tables for Crystallography
(1992, Vol. C, Tables 4.2.6.8 and 6.1.1.4)
;
O O 0.0106 0.0060
;
International Tables for Crystallography
(1992, Vol. C, Tables 4.2.6.8 and 6.1.1.4)
;

loop_
_geom_angle_atom_site_label_1
_geom_angle_atom_site_label_2
_geom_angle_atom_site_label_3
_geom_angle
_geom_angle_publ_flag
C3 N6 C7 112.2(2) yes
C3 N6 C8 124.10(19) yes
C7 N6 C8 123.73(19) yes
O1 C3 N6 123.1(3) yes
O1 C3 C4 127.1(3) yes
N6 C3 C4 109.74(18) yes
C3 C4 C5 110.50(18) yes
C3 C4 C9 108.17(18) yes
C3 C4 C14 104.50(19) yes
C5 C4 C9 115.4(2) yes
C5 C4 C14 102.80(16) yes
C9 C4 C14 114.86(18) yes
C4 C5 C11 105.75(19) yes
C4 C5 C18 100.62(19) yes
C11 C5 C18 99.75(18) yes
O2 C7 N6 123.7(3) yes
O2 C7 C14 126.9(2) yes
N6 C7 C14 109.39(19) yes
N6 C8 C15 118.9(2) yes
N6 C8 C17 120.1(3) yes
C15 C8 C17 121.1(3) yes
C4 C9 C22 110.8(2) yes
C14 C10 C18 101.03(18) yes
C14 C10 C19 106.25(17) yes
C18 C10 C19 99.94(19) yes
C5 C11 C19 107.7(3) yes
C14 C12 C20 111.24(19) yes
C15 C13 C16 119.6(3) yes
C4 C14 C7 104.20(19) yes
C4 C14 C10 102.69(19) yes
C4 C14 C12 114.63(16) yes
C7 C14 C10 109.93(17) yes
C7 C14 C12 108.7(2) yes
C10 C14 C12 115.97(19) yes
C8 C15 C13 119.7(3) yes
C13 C16 C21 120.3(3) yes
C8 C17 C21 119.0(3) yes
C5 C18 C10 93.88(17) yes
C10 C19 C11 107.2(3) yes
C12 C20 C22 120.5(3) yes
C16 C21 C17 120.3(3) yes
C9 C22 C20 120.7(2) yes

loop_
_geom_bond_atom_site_label_1
_geom_bond_atom_site_label_2
_geom_bond_distance
_geom_bond_publ_flag
O1 C3 1.217(3) yes
O2 C7 1.216(3) yes
N6 C3 1.387(4) yes
N6 C7 1.398(3) yes
N6 C8 1.439(4) yes
C3 C4 1.513(4) yes
C4 C5 1.569(4) yes
C4 C9 1.546(3) yes
C4 C14 1.560(3) yes
C5 C11 1.518(4) yes
C5 C18 1.544(3) yes
C7 C14 1.518(4) yes
C8 C15 1.382(4) yes
C8 C17 1.378(4) yes
C9 C22 1.492(4) yes
C10 C14 1.565(4) yes
C10 C18 1.538(4) yes
C10 C19 1.517(4) yes
C11 C19 1.341(4) yes
C12 C14 1.539(4) yes
C12 C20 1.503(3) yes
C13 C15 1.389(4) yes
C13 C16 1.384(4) yes
C16 C21 1.381(4) yes
C17 C21 1.394(4) yes
C20 C22 1.328(4) yes
